data_4509670
loop_
_publ_author_name
'Zhu, Yuan-Yuan'
'Wang, Gui-Tao'
'Wang, Ren-Xiao'
'Li, Zhan-Ting'

_publ_section_title
;
 Intramolecular Six-Membered and Three-Center
 C&#x2212;H&#x00B7;&#x00B7;&#x00B7;O Hydrogen Bonding in
 1,4-Diphenyl-1,2,3-Triazoles
;
_journal_issue 11
_journal_name_full 'Crystal Growth &amp; Design'
_journal_page_first 4778
_journal_paper_doi 10.1021/cg9006197
_journal_volume 9
_journal_year 2009
_chemical_formula_sum 'C16 H15 N3 O2'
_chemical_formula_weight 281.31
_chemical_name_systematic
; 
 ? 
;
_space_group_IT_number 14
_symmetry_cell_setting monoclinic
_symmetry_space_group_name_Hall '-P 2yn'
_symmetry_space_group_name_H-M 'P 1 21/n 1'
_atom_sites_solution_hydrogens geom
_atom_sites_solution_primary direct
_atom_sites_solution_secondary difmap
_audit_creation_method SHELXL-97
_cell_angle_alpha 90.00
_cell_angle_beta 106.780(2)
_cell_angle_gamma 90.00
_cell_formula_units_Z 4
_cell_length_a 9.6315(12)
_cell_length_b 9.8856(13)
_cell_length_c 15.734(2)
_cell_measurement_reflns_used 2238
_cell_measurement_temperature 293(2)
_cell_measurement_theta_max 47.940
_cell_measurement_theta_min 4.929
_cell_volume 1434.3(3)
_computing_cell_refinement 'Bruker SMART'
_computing_data_collection 'Bruker SMART'
_computing_data_reduction 'Bruker SHELXTL'
_computing_molecular_graphics 'Bruker SHELXTL'
_computing_publication_material 'Bruker SHELXTL'
_computing_structure_refinement 'SHELXL-97 (Sheldrick, 1997)'
_computing_structure_solution 'SHELXS-97 (Sheldrick, 1990)'
_diffrn_ambient_temperature 293(2)
_diffrn_measured_fraction_theta_full 0.997
_diffrn_measured_fraction_theta_max 0.997
_diffrn_measurement_device_type 'CCD area detector'
_diffrn_measurement_method 'phi and omega scans'
_diffrn_radiation_monochromator graphite
_diffrn_radiation_source 'fine-focus sealed tube'
_diffrn_radiation_type MoK\a
_diffrn_radiation_wavelength 0.71073
_diffrn_reflns_av_R_equivalents 0.0449
_diffrn_reflns_av_sigmaI/netI 0.0404
_diffrn_reflns_limit_h_max 11
_diffrn_reflns_limit_h_min -11
_diffrn_reflns_limit_k_max 12
_diffrn_reflns_limit_k_min -11
_diffrn_reflns_limit_l_max 17
_diffrn_reflns_limit_l_min -19
_diffrn_reflns_number 7679
_diffrn_reflns_theta_full 26.00
_diffrn_reflns_theta_max 26.00
_diffrn_reflns_theta_min 2.23
_exptl_absorpt_coefficient_mu 0.088
_exptl_absorpt_correction_T_max 1.00000
_exptl_absorpt_correction_T_min 0.75323
_exptl_absorpt_correction_type empirical
_exptl_absorpt_process_details sadabs
_exptl_crystal_colour colorless
_exptl_crystal_density_diffrn 1.303
_exptl_crystal_density_method 'not measured'
_exptl_crystal_description prismatic
_exptl_crystal_F_000 592
_exptl_crystal_size_max 0.352
_exptl_crystal_size_mid 0.176
_exptl_crystal_size_min 0.081
_refine_diff_density_max 0.250
_refine_diff_density_min -0.208
_refine_diff_density_rms 0.039
_refine_ls_extinction_coef 0.031(4)
_refine_ls_extinction_expression Fc^*^=kFc[1+0.001xFc^2^\l^3^/sin(2\q)]^-1/4^
_refine_ls_extinction_method SHELXL
_refine_ls_goodness_of_fit_ref 1.066
_refine_ls_hydrogen_treatment constr
_refine_ls_matrix_type full
_refine_ls_number_parameters 203
_refine_ls_number_reflns 2809
_refine_ls_number_restraints 0
_refine_ls_restrained_S_all 1.066
_refine_ls_R_factor_all 0.0754
_refine_ls_R_factor_gt 0.0595
_refine_ls_shift/su_max 0.002
_refine_ls_shift/su_mean 0.000
_refine_ls_structure_factor_coef Fsqd
_refine_ls_weighting_details 'calc w=1/[\s^2^(Fo^2^)+(0.0752P)^2^+0.2294P] where P=(Fo^2^+2Fc^2^)/3'
_refine_ls_weighting_scheme calc
_refine_ls_wR_factor_gt 0.1512
_refine_ls_wR_factor_ref 0.1618
_reflns_number_gt 2185
_reflns_number_total 2809
_reflns_threshold_expression >2sigma(I)
_cod_data_source_file cg9006197sup1.cif
_cod_data_source_block cd28557
_cod_depositor_comments
;
The following automatic conversions were performed:

'_symmetry_cell_setting' value 'Monoclinic' changed to 'monoclinic'
according to /home/saulius/struct/CIF-dictionaries/cif_core.dic
dictionary named 'cif_core.dic' version 2.4.2 from 2011-04-26.

Automatic conversion script
Id: cif_fix_values 1891 2012-01-12 08:04:46Z andrius 
;
_cod_original_sg_symbol_H-M P2(1)/n
_cod_database_code 4509670

loop_
_symmetry_equiv_pos_as_xyz
'x, y, z'
'-x+1/2, y+1/2, -z+1/2'
'-x, -y, -z'
'x-1/2, -y-1/2, z-1/2'

loop_
_atom_site_label
_atom_site_type_symbol
_atom_site_fract_x
_atom_site_fract_y
_atom_site_fract_z
_atom_site_U_iso_or_equiv
_atom_site_adp_type
_atom_site_occupancy
_atom_site_symmetry_multiplicity
_atom_site_calc_flag
_atom_site_refinement_flags
_atom_site_disorder_assembly
_atom_site_disorder_group
N1 N 0.20869(19) 0.08930(17) 0.23000(11) 0.0508(5) Uani 1 1 d . . .
N2 N 0.2181(2) 0.0291(2) 0.30819(12) 0.0653(6) Uani 1 1 d . . .
N3 N 0.3539(2) 0.0361(2) 0.35567(12) 0.0637(5) Uani 1 1 d . . .
O1 O 0.60811(15) 0.21649(16) 0.21579(9) 0.0601(5) Uani 1 1 d . . .
O2 O -0.30124(19) 0.0797(2) -0.04639(12) 0.0894(6) Uani 1 1 d . . .
C1 C 0.3392(2) 0.1342(2) 0.22863(13) 0.0524(5) Uani 1 1 d . . .
H1 H 0.3613 0.1795 0.1824 0.063 Uiso 1 1 calc R . .
C2 C 0.4332(2) 0.10022(19) 0.30891(13) 0.0474(5) Uani 1 1 d . . .
C3 C 0.5898(2) 0.1180(2) 0.34764(12) 0.0461(5) Uani 1 1 d . . .
C4 C 0.6553(2) 0.0775(2) 0.43437(14) 0.0557(6) Uani 1 1 d . . .
H4 H 0.5987 0.0387 0.4668 0.067 Uiso 1 1 calc R . .
C5 C 0.8016(3) 0.0933(2) 0.47368(15) 0.0651(7) Uani 1 1 d . . .
H5 H 0.8428 0.0675 0.5324 0.078 Uiso 1 1 calc R . .
C6 C 0.8864(3) 0.1471(3) 0.42566(16) 0.0680(7) Uani 1 1 d . . .
H6 H 0.9858 0.1559 0.4515 0.082 Uiso 1 1 calc R . .
C7 C 0.8248(2) 0.1883(2) 0.33901(15) 0.0605(6) Uani 1 1 d . . .
H7 H 0.8828 0.2251 0.3068 0.073 Uiso 1 1 calc R . .
C8 C 0.6775(2) 0.1752(2) 0.30024(13) 0.0484(5) Uani 1 1 d . . .
C9 C 0.0748(2) 0.0915(2) 0.16063(13) 0.0501(5) Uani 1 1 d . . .
C10 C -0.0237(2) -0.0120(2) 0.15542(15) 0.0617(6) Uani 1 1 d . A .
H10 H -0.0051 -0.0796 0.1983 0.074 Uiso 1 1 calc R . .
C11 C -0.1486(3) -0.0141(2) 0.08664(17) 0.0711(7) Uani 1 1 d . . .
H11 H -0.2151 -0.0836 0.0831 0.085 Uiso 1 1 calc R A .
C12 C -0.1773(2) 0.0853(2) 0.02257(16) 0.0619(6) Uani 1 1 d . A .
C13 C -0.0789(2) 0.1889(2) 0.02859(14) 0.0605(6) Uani 1 1 d . . .
H13 H -0.0976 0.2566 -0.0143 0.073 Uiso 1 1 calc R A .
C14 C 0.0467(2) 0.1923(2) 0.09793(14) 0.0568(6) Uani 1 1 d . A .
H14 H 0.1124 0.2627 0.1023 0.068 Uiso 1 1 calc R . .
C15 C 0.6862(3) 0.2964(3) 0.17063(16) 0.0793(8) Uani 1 1 d . . .
H15A H 0.7248 0.3745 0.2058 0.119 Uiso 1 1 calc R . .
H15B H 0.6224 0.3247 0.1145 0.119 Uiso 1 1 calc R . .
H15C H 0.7642 0.2441 0.1609 0.119 Uiso 1 1 calc R . .
C16 C -0.3179(5) 0.1635(5) -0.1214(3) 0.0610(16) Uani 0.580(5) 1 d P A 1
H16A H -0.3277 0.2559 -0.1052 0.092 Uiso 0.480(5) 1 calc PR A 1
H16B H -0.4031 0.1368 -0.1673 0.092 Uiso 0.480(5) 1 calc PR A 1
H16C H -0.2344 0.1549 -0.1426 0.092 Uiso 0.480(5) 1 calc PR A 1

loop_
_atom_site_aniso_label
_atom_site_aniso_U_11
_atom_site_aniso_U_22
_atom_site_aniso_U_33
_atom_site_aniso_U_23
_atom_site_aniso_U_13
_atom_site_aniso_U_12
N1 0.0568(10) 0.0530(11) 0.0417(9) 0.0021(8) 0.0127(8) -0.0113(8)
N2 0.0661(13) 0.0780(14) 0.0492(11) 0.0139(10) 0.0122(9) -0.0159(10)
N3 0.0668(13) 0.0708(13) 0.0497(10) 0.0116(9) 0.0108(9) -0.0116(10)
O1 0.0605(9) 0.0738(11) 0.0459(8) 0.0111(7) 0.0154(7) -0.0057(7)
O2 0.0649(11) 0.1028(15) 0.0818(13) 0.0252(11) -0.0084(9) -0.0255(10)
C1 0.0555(12) 0.0573(13) 0.0449(12) 0.0061(9) 0.0155(10) -0.0078(10)
C2 0.0615(13) 0.0407(11) 0.0406(11) 0.0012(8) 0.0159(9) -0.0035(9)
C3 0.0554(12) 0.0393(11) 0.0425(11) -0.0010(8) 0.0125(9) 0.0035(9)
C4 0.0644(14) 0.0513(13) 0.0489(12) 0.0047(10) 0.0126(11) 0.0043(10)
C5 0.0702(16) 0.0682(16) 0.0502(13) 0.0066(11) 0.0068(11) 0.0165(12)
C6 0.0544(13) 0.0750(17) 0.0680(16) -0.0007(13) 0.0071(12) 0.0132(12)
C7 0.0546(13) 0.0655(15) 0.0631(14) 0.0008(12) 0.0197(11) 0.0068(11)
C8 0.0544(12) 0.0451(12) 0.0446(11) -0.0024(9) 0.0126(9) 0.0053(9)
C9 0.0532(12) 0.0511(13) 0.0460(11) -0.0012(9) 0.0143(9) -0.0054(9)
C10 0.0611(14) 0.0542(14) 0.0640(14) 0.0126(11) 0.0091(11) -0.0126(11)
C11 0.0613(15) 0.0559(14) 0.0870(18) 0.0112(13) 0.0068(13) -0.0178(11)
C12 0.0586(14) 0.0564(14) 0.0632(14) 0.0025(11) 0.0057(11) -0.0048(11)
C13 0.0648(14) 0.0615(14) 0.0525(13) 0.0097(11) 0.0123(11) -0.0043(11)
C14 0.0609(13) 0.0543(13) 0.0548(13) 0.0043(11) 0.0160(10) -0.0127(10)
C15 0.0791(17) 0.098(2) 0.0659(16) 0.0199(14) 0.0283(14) -0.0076(15)
C16 0.047(3) 0.066(3) 0.062(3) 0.009(2) 0.003(2) 0.011(2)
C16' 0.061(3) 0.100(5) 0.118(5) 0.000(4) 0.000(3) -0.017(3)

loop_
_atom_type_symbol
_atom_type_description
_atom_type_scat_dispersion_real
_atom_type_scat_dispersion_imag
_atom_type_scat_source
C C 0.0033 0.0016 'International Tables Vol C Tables 4.2.6.8 and 6.1.1.4'
H H 0.0000 0.0000 'International Tables Vol C Tables 4.2.6.8 and 6.1.1.4'
N N 0.0061 0.0033 'International Tables Vol C Tables 4.2.6.8 and 6.1.1.4'
O O 0.0106 0.0060 'International Tables Vol C Tables 4.2.6.8 and 6.1.1.4'

loop_
_geom_angle_atom_site_label_1
_geom_angle_atom_site_label_2
_geom_angle_atom_site_label_3
_geom_angle
_geom_angle_site_symmetry_3
C1 N1 N2 110.20(17) .
C1 N1 C9 128.82(17) .
N2 N1 C9 120.86(17) .
N3 N2 N1 106.97(17) .
N2 N3 C2 109.91(17) .
C8 O1 C15 118.26(18) .
C12 O2 C16 120.3(2) .
C12 O2 C16' 119.0(3) .
C16 O2 C16' 119.4(3) .
N1 C1 C2 106.15(18) .
N1 C1 H1 126.9 .
C2 C1 H1 126.9 .
N3 C2 C1 106.78(19) .
N3 C2 C3 120.15(18) .
C1 C2 C3 133.07(18) .
C4 C3 C8 117.98(19) .
C4 C3 C2 119.70(19) .
C8 C3 C2 122.33(18) .
C5 C4 C3 121.7(2) .
C5 C4 H4 119.1 .
C3 C4 H4 119.1 .
C6 C5 C4 119.5(2) .
C6 C5 H5 120.2 .
C4 C5 H5 120.2 .
C5 C6 C7 120.3(2) .
C5 C6 H6 119.9 .
C7 C6 H6 119.9 .
C8 C7 C6 120.2(2) .
C8 C7 H7 119.9 .
C6 C7 H7 119.9 .
O1 C8 C7 123.66(19) .
O1 C8 C3 116.01(18) .
C7 C8 C3 120.33(19) .
C14 C9 C10 120.3(2) .
C14 C9 N1 120.47(18) .
C10 C9 N1 119.15(19) .
C11 C10 C9 119.4(2) .
C11 C10 H10 120.3 .
C9 C10 H10 120.3 .
C10 C11 C12 120.9(2) .
C10 C11 H11 119.6 .
C12 C11 H11 119.6 .
O2 C12 C11 119.9(2) .
O2 C12 C13 120.7(2) .
C11 C12 C13 119.4(2) .
C14 C13 C12 120.1(2) .
C14 C13 H13 120.0 .
C12 C13 H13 120.0 .
C9 C14 C13 119.9(2) .
C9 C14 H14 120.1 .
C13 C14 H14 120.1 .
O1 C15 H15A 109.5 .
O1 C15 H15B 109.5 .
H15A C15 H15B 109.5 .
O1 C15 H15C 109.5 .
H15A C15 H15C 109.5 .
H15B C15 H15C 109.5 .
O2 C16 H16A 109.5 .
O2 C16 H16B 109.5 .
O2 C16 H16C 109.5 .
O2 C16' C16' 147.0(6) 3_455

loop_
_geom_bond_atom_site_label_1
_geom_bond_atom_site_label_2
_geom_bond_distance
N1 C1 1.339(3)
N1 N2 1.346(2)
N1 C9 1.429(3)
N2 N3 1.307(3)
N3 C2 1.361(3)
O1 C8 1.366(2)
O1 C15 1.415(3)
O2 C12 1.363(3)
O2 C16 1.412(5)
O2 C16' 1.500(6)
C1 C2 1.367(3)
C1 H1 0.9300
C2 C3 1.465(3)
C3 C4 1.387(3)
C3 C8 1.397(3)
C4 C5 1.375(3)
C4 H4 0.9300
C5 C6 1.370(3)
C5 H5 0.9300
C6 C7 1.382(3)
C6 H6 0.9300
C7 C8 1.379(3)
C7 H7 0.9300
C9 C14 1.373(3)
C9 C10 1.381(3)
C10 C11 1.367(3)
C10 H10 0.9300
C11 C12 1.377(3)
C11 H11 0.9300
C12 C13 1.380(3)
C13 C14 1.376(3)
C13 H13 0.9300
C14 H14 0.9300
C15 H15A 0.9600
C15 H15B 0.9600
C15 H15C 0.9600
C16 H16A 0.9600
C16 H16B 0.9600
C16 H16C 0.9600

loop_
_geom_torsion_atom_site_label_1
_geom_torsion_atom_site_label_2
_geom_torsion_atom_site_label_3
_geom_torsion_atom_site_label_4
_geom_torsion
_geom_torsion_site_symmetry_4
C1 N1 N2 N3 -0.1(2) .
C9 N1 N2 N3 176.26(19) .
N1 N2 N3 C2 -0.1(2) .
N2 N1 C1 C2 0.2(2) .
C9 N1 C1 C2 -175.74(19) .
N2 N3 C2 C1 0.2(3) .
N2 N3 C2 C3 -178.74(18) .
N1 C1 C2 N3 -0.3(2) .
N1 C1 C2 C3 178.5(2) .
N3 C2 C3 C4 -4.4(3) .
C1 C2 C3 C4 176.9(2) .
N3 C2 C3 C8 175.76(19) .
C1 C2 C3 C8 -2.9(3) .
C8 C3 C4 C5 0.4(3) .
C2 C3 C4 C5 -179.45(19) .
C3 C4 C5 C6 -1.7(3) .
C4 C5 C6 C7 1.6(4) .
C5 C6 C7 C8 -0.2(4) .
C15 O1 C8 C7 -10.6(3) .
C15 O1 C8 C3 168.9(2) .
C6 C7 C8 O1 178.4(2) .
C6 C7 C8 C3 -1.1(3) .
C4 C3 C8 O1 -178.52(18) .
C2 C3 C8 O1 1.3(3) .
C4 C3 C8 C7 1.0(3) .
C2 C3 C8 C7 -179.16(19) .
C1 N1 C9 C14 -30.5(3) .
N2 N1 C9 C14 154.0(2) .
C1 N1 C9 C10 147.1(2) .
N2 N1 C9 C10 -28.5(3) .
C14 C9 C10 C11 0.8(4) .
N1 C9 C10 C11 -176.7(2) .
C9 C10 C11 C12 0.1(4) .
C16 O2 C12 C11 -166.8(3) .
C16' O2 C12 C11 26.3(5) .
C16 O2 C12 C13 12.5(4) .
C16' O2 C12 C13 -154.4(4) .
C10 C11 C12 O2 178.7(2) .
C10 C11 C12 C13 -0.6(4) .
O2 C12 C13 C14 -179.1(2) .
C11 C12 C13 C14 0.2(4) .
C10 C9 C14 C13 -1.2(3) .
N1 C9 C14 C13 176.3(2) .
C12 C13 C14 C9 0.7(3) .
C12 O2 C16' C16' 57.2(12) 3_455
C16 O2 C16' C16' -109.8(10) 3_455
